data_1502111
loop_
_publ_author_name
'Ushakov, Dmitry B.'
'Navickas, Vaidotas'
'Str\"obele, Markus'
'Maichle-M\"ossmer, C\"acilia'
'Sasse, Florenz'
'Maier, Martin E.'

_publ_section_title
;
 Total synthesis and biological evaluation of (-)-9-deoxy-englerin A.
;
_journal_issue 8
_journal_name_full 'Organic letters'
_journal_page_first 2090
_journal_page_last 2093
_journal_paper_doi 10.1021/ol200499t
_journal_volume 13
_journal_year 2011
_chemical_absolute_configuration syn
_chemical_formula_moiety 'C15 H26 O2'
_chemical_formula_sum 'C15 H26 O2'
_chemical_formula_weight 238.36
_chemical_name_systematic
; 
 ? 
;
_space_group_IT_number 19
_symmetry_cell_setting orthorhombic
_symmetry_space_group_name_Hall 'P 2ac 2ab'
_symmetry_space_group_name_H-M 'P 21 21 21'
_atom_sites_solution_hydrogens geom
_atom_sites_solution_primary direct
_atom_sites_solution_secondary difmap
_audit_creation_method SHELXL-97
_cell_angle_alpha 90.00
_cell_angle_beta 90.00
_cell_angle_gamma 90.00
_cell_formula_units_Z 8
_cell_length_a 12.1460(16)
_cell_length_b 12.8011(15)
_cell_length_c 18.387(3)
_cell_measurement_reflns_used 8000
_cell_measurement_temperature 220(2)
_cell_measurement_theta_max 24.98
_cell_measurement_theta_min 2.31
_cell_volume 2858.9(7)
_computing_cell_refinement 'STOE IPDS-Software'
_computing_data_collection 'STOE IPDS-Software'
_computing_data_reduction 'STOE IPDS-Software'
_computing_structure_refinement 'SHELXL-97 (Sheldrick, 1997)'
_computing_structure_solution 'SHELXS-97 (Sheldrick, 1990)'
_diffrn_ambient_temperature 220(2)
_diffrn_measured_fraction_theta_full 0.994
_diffrn_measured_fraction_theta_max 0.994
_diffrn_measurement_device_type 'STOE IPDS'
_diffrn_measurement_method Oscillation
_diffrn_radiation_monochromator graphite
_diffrn_radiation_source 'fine-focus sealed tube'
_diffrn_radiation_type MoK\a
_diffrn_radiation_wavelength 0.71073
_diffrn_reflns_av_R_equivalents 0.0462
_diffrn_reflns_av_sigmaI/netI 0.0419
_diffrn_reflns_limit_h_max 14
_diffrn_reflns_limit_h_min -14
_diffrn_reflns_limit_k_max 15
_diffrn_reflns_limit_k_min -15
_diffrn_reflns_limit_l_max 21
_diffrn_reflns_limit_l_min -21
_diffrn_reflns_number 28771
_diffrn_reflns_theta_full 24.98
_diffrn_reflns_theta_max 24.98
_diffrn_reflns_theta_min 2.31
_exptl_absorpt_coefficient_mu 0.071
_exptl_absorpt_correction_type none
_exptl_crystal_colour white
_exptl_crystal_density_diffrn 1.108
_exptl_crystal_density_method 'not measured'
_exptl_crystal_description block
_exptl_crystal_F_000 1056
_exptl_crystal_size_max 0.45
_exptl_crystal_size_mid 0.40
_exptl_crystal_size_min 0.40
_refine_diff_density_max 0.112
_refine_diff_density_min -0.104
_refine_diff_density_rms 0.028
_refine_ls_abs_structure_details 'Flack H D (1983), Acta Cryst. A39, 876-881'
_refine_ls_abs_structure_Flack -0.8(7)
_refine_ls_extinction_method none
_refine_ls_goodness_of_fit_ref 0.851
_refine_ls_hydrogen_treatment mixed
_refine_ls_matrix_type full
_refine_ls_number_parameters 515
_refine_ls_number_reflns 5002
_refine_ls_number_restraints 0
_refine_ls_restrained_S_all 0.851
_refine_ls_R_factor_all 0.0433
_refine_ls_R_factor_gt 0.0300
_refine_ls_shift/su_max 0.000
_refine_ls_shift/su_mean 0.000
_refine_ls_structure_factor_coef Fsqd
_refine_ls_weighting_details 'calc w=1/[\s^2^(Fo^2^)+(0.0294P)^2^+0.0000P] where P=(Fo^2^+2Fc^2^)/3'
_refine_ls_weighting_scheme calc
_refine_ls_wR_factor_gt 0.0546
_refine_ls_wR_factor_ref 0.0567
_reflns_number_gt 3648
_reflns_number_total 5002
_reflns_threshold_expression >2sigma(I)
_cod_data_source_file ol200499t_si_002.cif
_cod_data_source_block d:\maier\mai4a\mai4a
_cod_original_cell_volume 2858.8(7)
_cod_database_code 1502111

loop_
_symmetry_equiv_pos_as_xyz
'x, y, z'
'-x+1/2, -y, z+1/2'
'x+1/2, -y+1/2, -z'
'-x, y+1/2, -z+1/2'

loop_
_atom_site_label
_atom_site_type_symbol
_atom_site_fract_x
_atom_site_fract_y
_atom_site_fract_z
_atom_site_U_iso_or_equiv
_atom_site_adp_type
_atom_site_occupancy
_atom_site_symmetry_multiplicity
_atom_site_calc_flag
C1 C 0.52434(18) 0.3597(2) 0.68494(13) 0.0771(7) Uani 1 1 d
H1A H 0.4881(18) 0.292(2) 0.6728(11) 0.087(7) Uiso 1 1 d
C2 C 0.4365(2) 0.4454(3) 0.6922(2) 0.1074(11) Uani 1 1 d
H2A H 0.450(2) 0.491(3) 0.6530(17) 0.130(11) Uiso 1 1 d
H2B H 0.365(2) 0.420(2) 0.6922(15) 0.127(10) Uiso 1 1 d
C3 C 0.45045(19) 0.4989(2) 0.76577(17) 0.0859(8) Uani 1 1 d
H3A H 0.3915(19) 0.4739(19) 0.7976(13) 0.099(8) Uiso 1 1 d
H3B H 0.4510(17) 0.579(2) 0.7652(11) 0.088(7) Uiso 1 1 d
C4 C 0.56034(14) 0.45848(15) 0.79366(11) 0.0551(5) Uani 1 1 d
H4A H 0.6135(14) 0.4966(14) 0.7698(9) 0.056(5) Uiso 1 1 d
C5 C 0.58768(12) 0.46085(14) 0.87402(10) 0.0523(5) Uani 1 1 d
O1 O 0.69805(8) 0.41809(9) 0.87995(6) 0.0426(3) Uani 1 1 d
C6 C 0.51945(15) 0.38238(18) 0.91829(13) 0.0629(6) Uani 1 1 d
H6A H 0.4446(15) 0.3800(14) 0.9005(9) 0.055(5) Uiso 1 1 d
H6B H 0.515(2) 0.402(2) 0.9698(15) 0.111(9) Uiso 1 1 d
C7 C 0.58327(14) 0.27896(16) 0.91273(13) 0.0566(5) Uani 1 1 d
H7A H 0.5436(14) 0.2267(15) 0.8863(9) 0.055(5) Uiso 1 1 d
H7B H 0.6066(14) 0.2508(14) 0.9650(10) 0.060(5) Uiso 1 1 d
C8 C 0.68712(12) 0.30691(13) 0.86857(9) 0.0414(4) Uani 1 1 d
C9 C 0.66790(13) 0.29006(15) 0.78603(9) 0.0471(4) Uani 1 1 d
H9A H 0.6578(14) 0.2146(16) 0.7782(9) 0.062(6) Uiso 1 1 d
O2 O 0.76268(9) 0.31808(11) 0.74492(6) 0.0510(3) Uani 1 1 d
H2 H 0.7917(14) 0.3689(15) 0.7654(10) 0.055(6) Uiso 1 1 d
C10 C 0.56401(13) 0.34829(15) 0.76377(11) 0.0552(5) Uani 1 1 d
H10A H 0.5024(12) 0.3127(13) 0.7901(8) 0.041(4) Uiso 1 1 d
C11 C 0.6115(3) 0.3879(3) 0.62975(15) 0.0999(10) Uani 1 1 d
H11A H 0.5848(19) 0.3920(19) 0.5866(15) 0.099(8) Uiso 1 1 d
H11B H 0.669(3) 0.337(3) 0.6226(17) 0.146(14) Uiso 1 1 d
H11C H 0.650(2) 0.452(2) 0.6444(15) 0.118(10) Uiso 1 1 d
C12 C 0.5903(2) 0.56949(19) 0.90676(16) 0.0707(6) Uani 1 1 d
H12A H 0.6152(19) 0.564(2) 0.9589(15) 0.106(9) Uiso 1 1 d
H12B H 0.5149(18) 0.6016(18) 0.9040(11) 0.087(7) Uiso 1 1 d
H12C H 0.6295(17) 0.6155(18) 0.8764(12) 0.084(7) Uiso 1 1 d
C13 C 0.79334(13) 0.25614(14) 0.89587(9) 0.0464(4) Uani 1 1 d
H13A H 0.8500(12) 0.2857(12) 0.8675(8) 0.038(4) Uiso 1 1 d
C14 C 0.82055(18) 0.2849(2) 0.97375(11) 0.0639(6) Uani 1 1 d
H14A H 0.7756(18) 0.2448(18) 1.0044(12) 0.079(7) Uiso 1 1 d
H14B H 0.8198(17) 0.3608(19) 0.9817(11) 0.079(7) Uiso 1 1 d
H14C H 0.896(2) 0.2646(18) 0.9853(11) 0.082(6) Uiso 1 1 d
C15 C 0.79217(18) 0.13877(17) 0.88590(15) 0.0663(6) Uani 1 1 d
H15A H 0.7863(16) 0.1167(17) 0.8362(12) 0.076(7) Uiso 1 1 d
H15B H 0.8640(19) 0.1080(18) 0.9062(11) 0.087(7) Uiso 1 1 d
H15C H 0.7297(18) 0.1124(17) 0.9134(11) 0.080(6) Uiso 1 1 d
C16 C 1.13052(14) 0.52822(17) 0.88235(10) 0.0554(5) Uani 1 1 d
H16A H 1.1874(15) 0.5066(15) 0.8478(10) 0.070(6) Uiso 1 1 d
C17 C 1.17929(19) 0.6069(2) 0.93667(15) 0.0775(7) Uani 1 1 d
H17A H 1.2408(19) 0.6402(19) 0.9151(12) 0.090(8) Uiso 1 1 d
H17B H 1.211(2) 0.575(2) 0.9792(15) 0.126(10) Uiso 1 1 d
C18 C 1.08996(17) 0.6884(2) 0.95155(12) 0.0672(6) Uani 1 1 d
H18A H 1.1185(16) 0.7565(17) 0.9364(10) 0.070(6) Uiso 1 1 d
H18B H 1.0684(15) 0.6986(16) 1.0016(12) 0.074(6) Uiso 1 1 d
C19 C 0.99186(14) 0.65778(15) 0.90295(9) 0.0477(5) Uani 1 1 d
H19A H 0.9474(12) 0.6112(13) 0.9284(8) 0.039(4) Uiso 1 1 d
C20 C 0.91233(14) 0.73884(14) 0.87313(10) 0.0510(4) Uani 1 1 d
O3 O 0.83369(8) 0.68126(9) 0.82866(5) 0.0456(3) Uani 1 1 d
C21 C 0.96671(19) 0.81158(17) 0.81840(11) 0.0599(5) Uani 1 1 d
H21A H 0.9199(15) 0.8697(17) 0.8162(10) 0.070(6) Uiso 1 1 d
H21B H 1.0442(15) 0.8319(15) 0.8328(9) 0.061(5) Uiso 1 1 d
C22 C 0.95800(16) 0.75335(15) 0.74614(10) 0.0531(5) Uani 1 1 d
H22A H 1.0329(14) 0.7372(13) 0.7235(8) 0.051(4) Uiso 1 1 d
H22B H 0.9181(13) 0.7909(14) 0.7119(9) 0.052(5) Uiso 1 1 d
C23 C 0.89225(12) 0.65377(13) 0.76325(8) 0.0403(4) Uani 1 1 d
C24 C 0.96783(11) 0.56161(13) 0.78473(8) 0.0371(4) Uani 1 1 d
H24A H 1.0086(10) 0.5355(11) 0.7427(8) 0.024(3) Uiso 1 1 d
O4 O 0.90227(9) 0.47524(9) 0.80887(6) 0.0416(3) Uani 1 1 d
H4 H 0.8552(16) 0.4999(15) 0.8400(10) 0.065(6) Uiso 1 1 d
C25 C 1.04882(13) 0.59903(14) 0.84221(9) 0.0420(4) Uani 1 1 d
H25A H 1.0921(11) 0.6507(12) 0.8170(8) 0.035(4) Uiso 1 1 d
C26 C 1.0825(2) 0.43560(18) 0.92189(13) 0.0648(6) Uani 1 1 d
H26A H 1.0407(15) 0.3922(16) 0.8910(11) 0.068(6) Uiso 1 1 d
H26B H 1.0305(18) 0.4597(18) 0.9622(12) 0.090(7) Uiso 1 1 d
H26C H 1.1400(18) 0.3941(18) 0.9463(12) 0.087(7) Uiso 1 1 d
C27 C 0.8486(2) 0.7944(2) 0.93211(14) 0.0711(6) Uani 1 1 d
H27A H 0.7886(17) 0.8333(17) 0.9098(10) 0.074(7) Uiso 1 1 d
H27B H 0.9006(19) 0.839(2) 0.9635(12) 0.095(7) Uiso 1 1 d
H27C H 0.8108(19) 0.7441(18) 0.9619(12) 0.088(7) Uiso 1 1 d
C28 C 0.80961(13) 0.62270(16) 0.70453(9) 0.0495(4) Uani 1 1 d
H28A H 0.7779(13) 0.5594(15) 0.7190(9) 0.051(5) Uiso 1 1 d
C29 C 0.86601(18) 0.6011(2) 0.63223(11) 0.0628(6) Uani 1 1 d
H29A H 0.9206(15) 0.5447(16) 0.6370(10) 0.060(5) Uiso 1 1 d
H29B H 0.8151(15) 0.5777(14) 0.5976(10) 0.060(5) Uiso 1 1 d
H29C H 0.9008(17) 0.6651(19) 0.6124(11) 0.083(7) Uiso 1 1 d
C30 C 0.71720(18) 0.7018(2) 0.69551(15) 0.0718(6) Uani 1 1 d
H30A H 0.6629(19) 0.6710(17) 0.6590(11) 0.085(7) Uiso 1 1 d
H30B H 0.7462(16) 0.7688(18) 0.6752(11) 0.076(7) Uiso 1 1 d
H30C H 0.6791(18) 0.7114(17) 0.7408(12) 0.085(7) Uiso 1 1 d

loop_
_atom_site_aniso_label
_atom_site_aniso_U_11
_atom_site_aniso_U_22
_atom_site_aniso_U_33
_atom_site_aniso_U_23
_atom_site_aniso_U_13
_atom_site_aniso_U_12
C1 0.0726(13) 0.0703(16) 0.0885(17) 0.0140(13) -0.0378(13) -0.0172(13)
C2 0.0711(16) 0.123(3) 0.128(3) 0.046(2) -0.0417(16) 0.0000(17)
C3 0.0589(13) 0.077(2) 0.122(2) 0.0330(17) -0.0148(14) 0.0136(12)
C4 0.0386(9) 0.0493(13) 0.0773(13) 0.0181(10) 0.0037(9) -0.0021(8)
C5 0.0367(8) 0.0479(12) 0.0722(12) 0.0063(9) 0.0141(8) 0.0053(8)
O1 0.0364(5) 0.0414(7) 0.0500(6) -0.0002(5) 0.0086(5) -0.0016(5)
C6 0.0379(10) 0.0684(15) 0.0824(15) 0.0184(12) 0.0184(9) 0.0050(10)
C7 0.0402(9) 0.0527(14) 0.0769(14) 0.0179(11) 0.0069(9) -0.0029(9)
C8 0.0362(8) 0.0350(10) 0.0530(9) 0.0041(8) 0.0016(7) -0.0026(7)
C9 0.0420(9) 0.0351(12) 0.0643(11) -0.0012(9) -0.0032(8) -0.0077(8)
O2 0.0484(6) 0.0573(9) 0.0474(7) -0.0121(6) -0.0006(5) -0.0072(6)
C10 0.0414(9) 0.0521(13) 0.0721(13) 0.0124(10) -0.0102(9) -0.0117(8)
C11 0.117(2) 0.127(3) 0.0557(15) 0.0016(17) -0.0342(16) -0.008(2)
C12 0.0712(14) 0.0524(14) 0.0886(18) 0.0001(12) 0.0282(13) 0.0122(12)
C13 0.0385(9) 0.0483(12) 0.0523(11) 0.0112(8) 0.0036(8) 0.0012(8)
C14 0.0549(12) 0.0806(19) 0.0561(12) 0.0149(11) -0.0036(10) 0.0005(12)
C15 0.0568(12) 0.0564(14) 0.0856(17) 0.0108(12) -0.0007(12) 0.0108(10)
C16 0.0466(9) 0.0655(14) 0.0542(11) -0.0125(10) -0.0089(9) 0.0030(9)
C17 0.0679(14) 0.0805(18) 0.0841(16) -0.0162(13) -0.0282(13) -0.0092(13)
C18 0.0753(13) 0.0695(17) 0.0568(13) -0.0202(12) -0.0023(11) -0.0203(13)
C19 0.0524(9) 0.0443(12) 0.0464(10) -0.0062(8) 0.0062(8) -0.0127(9)
C20 0.0598(10) 0.0396(11) 0.0536(10) -0.0103(9) 0.0126(9) -0.0075(9)
O3 0.0442(6) 0.0434(7) 0.0493(6) -0.0015(5) 0.0158(5) 0.0018(5)
C21 0.0711(12) 0.0393(12) 0.0693(13) -0.0020(10) 0.0130(11) -0.0062(11)
C22 0.0558(10) 0.0499(12) 0.0535(11) 0.0118(10) 0.0121(10) -0.0051(9)
C23 0.0395(7) 0.0405(11) 0.0409(9) 0.0034(7) 0.0094(7) 0.0003(7)
C24 0.0372(8) 0.0405(10) 0.0335(9) -0.0040(7) 0.0085(7) -0.0023(7)
O4 0.0416(6) 0.0368(7) 0.0466(7) -0.0008(5) 0.0019(5) -0.0039(5)
C25 0.0393(8) 0.0436(11) 0.0431(9) -0.0026(8) 0.0052(7) -0.0075(8)
C26 0.0778(14) 0.0567(14) 0.0598(13) -0.0044(11) -0.0214(12) 0.0088(12)
C27 0.0813(16) 0.0606(16) 0.0715(15) -0.0177(13) 0.0224(14) 0.0028(14)
C28 0.0445(9) 0.0555(13) 0.0485(10) 0.0102(9) 0.0014(8) 0.0005(9)
C29 0.0611(12) 0.0806(18) 0.0468(11) 0.0014(11) -0.0083(10) 0.0077(13)
C30 0.0581(12) 0.0847(18) 0.0727(15) 0.0171(14) -0.0031(12) 0.0188(13)

loop_
_atom_type_symbol
_atom_type_description
_atom_type_scat_dispersion_real
_atom_type_scat_dispersion_imag
_atom_type_scat_source
O O 0.0106 0.0060 'International Tables Vol C Tables 4.2.6.8 and 6.1.1.4'
C C 0.0033 0.0016 'International Tables Vol C Tables 4.2.6.8 and 6.1.1.4'
H H 0.0000 0.0000 'International Tables Vol C Tables 4.2.6.8 and 6.1.1.4'

loop_
_geom_angle_atom_site_label_1
_geom_angle_atom_site_label_2
_geom_angle_atom_site_label_3
_geom_angle
C11 C1 C10 115.93(18)
C11 C1 C2 112.0(3)
C10 C1 C2 101.8(2)
C3 C2 C1 108.67(19)
C4 C3 C2 104.1(2)
C10 C4 C5 111.49(15)
C10 C4 C3 102.72(18)
C5 C4 C3 120.97(19)
O1 C5 C4 105.55(13)
O1 C5 C12 107.28(16)
C4 C5 C12 114.23(18)
O1 C5 C6 102.23(14)
C4 C5 C6 112.68(17)
C12 C5 C6 113.63(18)
C8 O1 C5 106.00(12)
C5 C6 C7 104.83(14)
C6 C7 C8 104.33(14)
O1 C8 C13 107.08(12)
O1 C8 C7 103.15(13)
C13 C8 C7 114.74(14)
O1 C8 C9 107.02(13)
C13 C8 C9 112.90(13)
C7 C8 C9 111.09(15)
O2 C9 C10 113.85(15)
O2 C9 C8 111.29(13)
C10 C9 C8 108.67(15)
C4 C10 C9 112.52(14)
C4 C10 C1 104.19(16)
C9 C10 C1 124.13(18)
C15 C13 C14 110.97(18)
C15 C13 C8 111.97(15)
C14 C13 C8 113.01(15)
C26 C16 C25 116.52(16)
C26 C16 C17 110.54(19)
C25 C16 C17 100.06(17)
C18 C17 C16 106.83(16)
C17 C18 C19 105.78(16)
C25 C19 C20 111.32(14)
C25 C19 C18 101.58(15)
C20 C19 C18 121.83(17)
O3 C20 C27 107.76(15)
O3 C20 C19 105.88(13)
C27 C20 C19 112.86(18)
O3 C20 C21 102.87(14)
C27 C20 C21 114.13(18)
C19 C20 C21 112.36(16)
C23 O3 C20 105.56(11)
C20 C21 C22 104.28(15)
C21 C22 C23 105.24(14)
O3 C23 C28 109.23(11)
O3 C23 C22 102.99(13)
C28 C23 C22 114.38(14)
O3 C23 C24 105.44(11)
C28 C23 C24 111.85(14)
C22 C23 C24 112.13(13)
O4 C24 C25 112.78(13)
O4 C24 C23 109.75(11)
C25 C24 C23 108.73(13)
C19 C25 C24 111.93(13)
C19 C25 C16 103.56(13)
C24 C25 C16 124.53(15)
C29 C28 C30 110.98(17)
C29 C28 C23 111.67(14)
C30 C28 C23 112.88(18)

loop_
_geom_bond_atom_site_label_1
_geom_bond_atom_site_label_2
_geom_bond_distance
C1 C11 1.510(4)
C1 C10 1.534(3)
C1 C2 1.537(4)
C2 C3 1.525(4)
C3 C4 1.520(3)
C4 C10 1.515(3)
C4 C5 1.515(3)
C5 O1 1.4522(18)
C5 C12 1.516(3)
C5 C6 1.536(3)
O1 C8 1.4446(19)
C6 C7 1.538(3)
C7 C8 1.542(2)
C8 C13 1.529(2)
C8 C9 1.551(2)
C9 O2 1.423(2)
C9 C10 1.522(2)
C13 C15 1.514(3)
C13 C14 1.515(3)
C16 C26 1.508(3)
C16 C25 1.533(3)
C16 C17 1.538(3)
C17 C18 1.529(3)
C18 C19 1.540(3)
C19 C25 1.514(2)
C19 C20 1.520(3)
C20 O3 1.458(2)
C20 C27 1.511(3)
C20 C21 1.522(3)
O3 C23 1.4408(18)
C21 C22 1.527(3)
C22 C23 1.537(2)
C23 C28 1.527(2)
C23 C24 1.546(2)
C24 O4 1.4330(19)
C24 C25 1.521(2)
C28 C29 1.521(3)
C28 C30 1.521(3)

loop_
_geom_torsion_atom_site_label_1
_geom_torsion_atom_site_label_2
_geom_torsion_atom_site_label_3
_geom_torsion_atom_site_label_4
_geom_torsion
C11 C1 C2 C3 -109.3(3)
C10 C1 C2 C3 15.1(3)
C1 C2 C3 C4 11.1(3)
C2 C3 C4 C10 -33.3(3)
C2 C3 C4 C5 -158.3(2)
C10 C4 C5 O1 59.93(17)
C3 C4 C5 O1 -179.26(19)
C10 C4 C5 C12 177.53(15)
C3 C4 C5 C12 -61.7(2)
C10 C4 C5 C6 -50.84(19)
C3 C4 C5 C6 70.0(2)
C4 C5 O1 C8 -74.01(16)
C12 C5 O1 C8 163.80(15)
C6 C5 O1 C8 44.01(18)
O1 C5 C6 C7 -27.3(2)
C4 C5 C6 C7 85.5(2)
C12 C5 C6 C7 -142.6(2)
C5 C6 C7 C8 2.7(2)
C5 O1 C8 C13 -163.87(12)
C5 O1 C8 C7 -42.44(17)
C5 O1 C8 C9 74.82(14)
C6 C7 C8 O1 23.1(2)
C6 C7 C8 C13 139.18(17)
C6 C7 C8 C9 -91.3(2)
O1 C8 C9 O2 66.73(16)
C13 C8 C9 O2 -50.83(19)
C7 C8 C9 O2 178.63(14)
O1 C8 C9 C10 -59.41(16)
C13 C8 C9 C10 -176.96(14)
C7 C8 C9 C10 52.50(19)
C5 C4 C10 C9 -48.0(2)
C3 C4 C10 C9 -179.02(18)
C5 C4 C10 C1 174.96(15)
C3 C4 C10 C1 44.0(2)
O2 C9 C10 C4 -78.2(2)
C8 C9 C10 C4 46.5(2)
O2 C9 C10 C1 48.8(3)
C8 C9 C10 C1 173.44(17)
C11 C1 C10 C4 85.7(3)
C2 C1 C10 C4 -36.1(2)
C11 C1 C10 C9 -44.8(3)
C2 C1 C10 C9 -166.5(2)
O1 C8 C13 C15 -179.32(16)
C7 C8 C13 C15 66.9(2)
C9 C8 C13 C15 -61.8(2)
O1 C8 C13 C14 54.48(19)
C7 C8 C13 C14 -59.3(2)
C9 C8 C13 C14 172.00(17)
C26 C16 C17 C18 -94.7(2)
C25 C16 C17 C18 28.7(2)
C16 C17 C18 C19 -2.2(3)
C17 C18 C19 C25 -25.7(2)
C17 C18 C19 C20 -150.0(2)
C25 C19 C20 O3 58.73(17)
C18 C19 C20 O3 178.46(16)
C25 C19 C20 C27 176.39(17)
C18 C19 C20 C27 -63.9(2)
C25 C19 C20 C21 -52.83(19)
C18 C19 C20 C21 66.9(2)
C27 C20 O3 C23 164.82(16)
C19 C20 O3 C23 -74.16(15)
C21 C20 O3 C23 43.92(17)
O3 C20 C21 C22 -27.9(2)
C27 C20 C21 C22 -144.29(19)
C19 C20 C21 C22 85.6(2)
C20 C21 C22 C23 3.6(2)
C20 O3 C23 C28 -163.23(14)
C20 O3 C23 C22 -41.28(16)
C20 O3 C23 C24 76.42(14)
C21 C22 C23 O3 22.23(19)
C21 C22 C23 C28 140.63(16)
C21 C22 C23 C24 -90.65(18)
O3 C23 C24 O4 61.39(15)
C28 C23 C24 O4 -57.22(16)
C22 C23 C24 O4 172.75(13)
O3 C23 C24 C25 -62.39(15)
C28 C23 C24 C25 179.00(12)
C22 C23 C24 C25 48.96(17)
C20 C19 C25 C24 -47.64(19)
C18 C19 C25 C24 -178.78(16)
C20 C19 C25 C16 175.85(14)
C18 C19 C25 C16 44.71(19)
O4 C24 C25 C19 -73.45(18)
C23 C24 C25 C19 48.52(18)
O4 C24 C25 C16 52.3(2)
C23 C24 C25 C16 174.22(15)
C26 C16 C25 C19 73.5(2)
C17 C16 C25 C19 -45.60(19)
C26 C16 C25 C24 -55.7(2)
C17 C16 C25 C24 -174.80(17)
O3 C23 C28 C29 175.45(16)
C22 C23 C28 C29 60.6(2)
C24 C23 C28 C29 -68.2(2)
O3 C23 C28 C30 49.6(2)
C22 C23 C28 C30 -65.2(2)
C24 C23 C28 C30 165.92(16)
